data_7054919
loop_
_publ_author_name
'Marin, Luminita'
'van der Lee, Arie'
'Shova, Sergiu'
'Arvinte, Adina'
'Barboiu, Mihail'

_publ_section_title
;
 Molecular amorphous glasses toward large azomethine crystals with
 aggregation-induced emission
;
_journal_issue 8
_journal_name_full 'New J. Chem.'
_journal_page_first 6404
_journal_paper_doi 10.1039/C5NJ01052G
_journal_volume 39
_journal_year 2015
_chemical_formula_moiety 'C22 H29 N O2'
_chemical_formula_sum 'C22 H29 N O2'
_chemical_formula_weight 339.46
_space_group_IT_number 14
_symmetry_cell_setting monoclinic
_symmetry_space_group_name_Hall '-P 2yn'
_symmetry_space_group_name_H-M 'P 1 21/n 1'
_atom_sites_solution_hydrogens difmap
_atom_sites_solution_primary iterative
_audit_update_record
;
2015-06-05 deposited with the CCDC.
2015-06-10 downloaded from the CCDC.
;
_cell_angle_alpha 90
_cell_angle_beta 94.403(7)
_cell_angle_gamma 90
_cell_formula_units_Z 4
_cell_length_a 5.8652(5)
_cell_length_b 9.6315(8)
_cell_length_c 34.423(2)
_cell_measurement_reflns_used 2727
_cell_measurement_temperature 175
_cell_measurement_theta_max 29.0188
_cell_measurement_theta_min 4.2647
_cell_volume 1938.8(3)
_computing_cell_refinement
;
CrysAlisPro, Agilent Technologies,
Version 1.171.36.20 (release 27-06-2012 CrysAlis171 .NET)
(compiled Jul 11 2012,15:38:31)
;
_computing_data_collection
;
CrysAlisPro, Agilent Technologies,
Version 1.171.36.20 (release 27-06-2012 CrysAlis171 .NET)
(compiled Jul 11 2012,15:38:31)
;
_computing_data_reduction
;
CrysAlisPro, Agilent Technologies,
Version 1.171.36.20 (release 27-06-2012 CrysAlis171 .NET)
(compiled Jul 11 2012,15:38:31)
;
_computing_molecular_graphics 'CAMERON (Watkin et al., 1996)'
_computing_publication_material 'CRYSTALS (Betteridge et al., 2003)'
_computing_structure_refinement 'CRYSTALS (Betteridge et al., 2003)'
_computing_structure_solution 'Superflip (Palatinus & Chapuis, 2007)'
_diffrn_ambient_temperature 175
_diffrn_detector_area_resol_mean 16.0143
_diffrn_measured_fraction_theta_full 0.977
_diffrn_measured_fraction_theta_max 0.902
_diffrn_measurement_details
;
  1 omega   -8.00   83.00   1.0000   54.0000
omega____ theta____ kappa____ phi______ frames
    -       17.9412   77.0000  -30.0000 91

  2 omega  -49.00   48.00   1.0000   54.0000
omega____ theta____ kappa____ phi______ frames
    -       17.9412  -77.0000 -150.0000 97

  3 omega   42.00   74.00   1.0000   54.0000
omega____ theta____ kappa____ phi______ frames
    -       17.9412  179.0000 -180.0000 32

  4 omega  -39.00   43.00   1.0000   54.0000
omega____ theta____ kappa____ phi______ frames
    -      -18.7224   38.0000  -30.0000 82

  5 omega  -48.00   38.00   1.0000   54.0000
omega____ theta____ kappa____ phi______ frames
    -      -18.7224   77.0000   60.0000 86

  6 omega  -33.00   -8.00   1.0000   54.0000
omega____ theta____ kappa____ phi______ frames
    -      -18.7224  112.0000 -166.0000 25

  7 omega  -29.00    9.00   1.0000   54.0000
omega____ theta____ kappa____ phi______ frames
    -      -18.7224  -77.0000   90.0000 38

;
_diffrn_measurement_device Area
_diffrn_measurement_device_type 'Xcalibur, Sapphire3, Gemini'
_diffrn_measurement_method '\w scans'
_diffrn_orient_matrix_UB_11 0.0283560000
_diffrn_orient_matrix_UB_12 -0.0396967000
_diffrn_orient_matrix_UB_13 0.0170325000
_diffrn_orient_matrix_UB_21 -0.0168510000
_diffrn_orient_matrix_UB_22 -0.0620520000
_diffrn_orient_matrix_UB_23 -0.0109643000
_diffrn_orient_matrix_UB_31 0.1166882000
_diffrn_orient_matrix_UB_32 0.0007101000
_diffrn_orient_matrix_UB_33 -0.0040857000
_diffrn_radiation_monochromator graphite
_diffrn_radiation_source 'Enhance (Mo) X-ray Source'
_diffrn_radiation_type 'Mo K\a'
_diffrn_radiation_wavelength 0.71073
_diffrn_reflns_av_R_equivalents 0.051
_diffrn_reflns_av_unetI/netI 0.0746
_diffrn_reflns_limit_h_max 7
_diffrn_reflns_limit_h_min -7
_diffrn_reflns_limit_k_max 12
_diffrn_reflns_limit_k_min -13
_diffrn_reflns_limit_l_max 46
_diffrn_reflns_limit_l_min -46
_diffrn_reflns_number 16548
_diffrn_reflns_theta_full 25.011
_diffrn_reflns_theta_max 29.083
_diffrn_reflns_theta_min 4.273
_exptl_absorpt_coefficient_mu 0.073
_exptl_absorpt_correction_T_max 1.00000
_exptl_absorpt_correction_T_min 0.73703
_exptl_absorpt_correction_type multi-scan
_exptl_absorpt_process_details
;
CrysAlisPro, Agilent Technologies,
Version 1.171.36.20 (release 27-06-2012 CrysAlis171 .NET)
(compiled Jul 11 2012,15:38:31)
Empirical absorption correction using spherical harmonics,
 implemented in SCALE3 ABSPACK scaling algorithm.
;
_exptl_crystal_colour colourless
_exptl_crystal_density_diffrn 1.163
_exptl_crystal_density_method 'not measured'
_exptl_crystal_description stick
_exptl_crystal_F_000 736
_exptl_crystal_size_max 0.450
_exptl_crystal_size_mid 0.200
_exptl_crystal_size_min 0.150
_refine_diff_density_max 0.33
_refine_diff_density_min -0.31
_refine_ls_extinction_method None
_refine_ls_goodness_of_fit_ref 1.1624
_refine_ls_hydrogen_treatment constr
_refine_ls_matrix_type full
_refine_ls_number_parameters 226
_refine_ls_number_reflns 3363
_refine_ls_number_restraints 0
_refine_ls_R_factor_all 0.1074
_refine_ls_R_factor_gt 0.0739
_refine_ls_shift/su_max 0.0007419
_refine_ls_shift/su_mean 0.0000736
_refine_ls_structure_factor_coef F
_refine_ls_weighting_details
;
 Method, part 1, Chebychev polynomial, (Watkin, 1994, Prince, 1982) 
 [weight] = 1.0/[A~0~*T~0~(x)+A~1~*T~1~(x) ... +A~n-1~]*T~n-1~(x)] 
 where A~i~ are the Chebychev coefficients listed below and x= Fcalc/Fmax 
 Method = Robust Weighting (Prince, 1982) 
 W = [weight] * [1-(deltaF/6*sigmaF)^2^]^2^ 
 A~i~ are: 
 33.8 30.0 33.4 18.2 3.42 
;
_refine_ls_weighting_scheme calc
_refine_ls_wR_factor_all 0.0518
_refine_ls_wR_factor_gt 0.0467
_refine_ls_wR_factor_ref 0.0467
_reflns_limit_h_max 7
_reflns_limit_h_min -7
_reflns_limit_k_max 13
_reflns_limit_k_min 0
_reflns_limit_l_max 46
_reflns_limit_l_min 0
_reflns_number_gt 3363
_reflns_number_total 4674
_reflns_threshold_expression I>2.0\s(I)
_oxford_diffrn_Wilson_B_factor 2.25
_oxford_diffrn_Wilson_scale 0.04
_oxford_refine_ls_r_factor_ref 0.0739
_oxford_refine_ls_scale 5.427(12)
_oxford_reflns_number_all 4674
_oxford_reflns_threshold_expression_ref I>2.0\s(I)
_cod_data_source_file c5nj01052g1.cif
_cod_data_source_block 1
_cod_depositor_comments 'Adding full bibliography for 7054919--7054928.cif.'
_cod_original_sg_symbol_H-M 'P 21/n '
_cod_database_code 7054919
_cell_oxdiff_length_a 5.8664(3)
_cell_oxdiff_length_b 9.6285(5)
_cell_oxdiff_length_c 34.4250(19)
_cell_oxdiff_angle_alpha 90.048(5)
_cell_oxdiff_angle_beta 94.371(4)
_cell_oxdiff_angle_gamma 90.015(4)
_cell_oxdiff_volume 1938.84(18)
_montpellier_reflns_maxres 0.73
_montpellier_reflns_completeness_maxres 89.99
_montpellier_reflns_redundancy_maxres 3.47

loop_
_symmetry_equiv_pos_as_xyz
x,y,z
-x,-y,-z
x+1/2,-y+1/2,z+1/2
-x+1/2,y+1/2,-z+1/2

loop_
_atom_site_label
_atom_site_type_symbol
_atom_site_fract_x
_atom_site_fract_y
_atom_site_fract_z
_atom_site_U_iso_or_equiv
_atom_site_occupancy
_atom_site_adp_type
_atom_site_refinement_flags_posn
O1 O 0.78394(17) 0.40439(10) 0.20572(3) 0.0347 1.0000 Uani .
C2 C 0.9362(2) 0.28991(14) 0.20492(4) 0.0344 1.0000 Uani .
H21 H 1.0080 0.2955 0.1811 0.0513 1.0000 Uiso R
H23 H 1.0495 0.2917 0.2265 0.0515 1.0000 Uiso R
H22 H 0.8522 0.2031 0.2053 0.0516 1.0000 Uiso R
C3 C 0.6406(2) 0.40520(13) 0.23512(4) 0.0267 1.0000 Uani .
C4 C 0.6624(2) 0.32255(13) 0.26792(4) 0.0267 1.0000 Uani .
C5 C 0.5001(2) 0.33015(13) 0.29590(4) 0.0254 1.0000 Uani .
C6 C 0.3169(2) 0.42125(14) 0.28969(4) 0.0296 1.0000 Uani .
C7 C 0.2970(2) 0.50585(14) 0.25702(4) 0.0305 1.0000 Uani .
C8 C 0.4573(2) 0.50042(12) 0.22969(4) 0.0249 1.0000 Uani .
O9 O 0.43499(16) 0.58360(10) 0.19804(3) 0.0326 1.0000 Uani .
H91 H 0.5599 0.5926 0.1874 0.0498 1.0000 Uiso R
H71 H 0.1735 0.5665 0.2533 0.0384 1.0000 Uiso R
H61 H 0.2035 0.4238 0.3076 0.0369 1.0000 Uiso R
C10 C 0.5179(2) 0.24483(14) 0.33088(4) 0.0272 1.0000 Uani .
N11 N 0.68455(19) 0.16432(11) 0.34096(3) 0.0271 1.0000 Uani .
C12 C 0.6715(2) 0.08402(13) 0.37543(3) 0.0261 1.0000 Uani .
C13 C 0.4768(2) 0.00943(14) 0.38306(3) 0.0295 1.0000 Uani .
C14 C 0.4739(2) -0.06868(14) 0.41695(4) 0.0303 1.0000 Uani .
C15 C 0.6605(2) -0.07558(14) 0.44394(4) 0.0291 1.0000 Uani .
C16 C 0.6621(2) -0.15804(16) 0.48145(4) 0.0368 1.0000 Uani .
C17 C 0.4479(2) -0.23851(15) 0.48891(4) 0.0316 1.0000 Uani .
C18 C 0.4690(3) -0.31065(16) 0.52864(4) 0.0343 1.0000 Uani .
C19 C 0.2577(3) -0.39228(16) 0.53770(4) 0.0376 1.0000 Uani .
C20 C 0.2821(3) -0.45851(15) 0.57771(4) 0.0359 1.0000 Uani .
C21 C 0.0787(3) -0.54025(17) 0.58930(4) 0.0417 1.0000 Uani .
C22 C 0.1091(3) -0.5967(2) 0.63016(5) 0.0498 1.0000 Uani .
C23 C -0.0840(3) -0.6850(2) 0.64230(5) 0.0547 1.0000 Uani .
H231 H -0.0615 -0.7102 0.6698 0.0826 1.0000 Uiso R
H232 H -0.2278 -0.6354 0.6379 0.0831 1.0000 Uiso R
H233 H -0.0909 -0.7686 0.6270 0.0837 1.0000 Uiso R
H221 H 0.1301 -0.5193 0.6484 0.0601 1.0000 Uiso R
H222 H 0.2488 -0.6523 0.6319 0.0603 1.0000 Uiso R
H211 H -0.0525 -0.4783 0.5877 0.0505 1.0000 Uiso R
H212 H 0.0468 -0.6165 0.5713 0.0522 1.0000 Uiso R
H201 H 0.3150 -0.3848 0.5972 0.0450 1.0000 Uiso R
H202 H 0.4112 -0.5228 0.5779 0.0448 1.0000 Uiso R
H192 H 0.1273 -0.3292 0.5367 0.0454 1.0000 Uiso R
H191 H 0.2296 -0.4646 0.5184 0.0449 1.0000 Uiso R
H181 H 0.5014 -0.2408 0.5488 0.0422 1.0000 Uiso R
H182 H 0.5974 -0.3743 0.5290 0.0422 1.0000 Uiso R
H172 H 0.3202 -0.1737 0.4888 0.0393 1.0000 Uiso R
H171 H 0.4183 -0.3081 0.4682 0.0404 1.0000 Uiso R
H161 H 0.6910 -0.0919 0.5031 0.0448 1.0000 Uiso R
H162 H 0.7895 -0.2220 0.4821 0.0447 1.0000 Uiso R
C24 C 0.8558(2) -0.00173(15) 0.43559(4) 0.0340 1.0000 Uani .
C25 C 0.8627(2) 0.07589(15) 0.40182(4) 0.0325 1.0000 Uani .
H251 H 0.9970 0.1236 0.3964 0.0399 1.0000 Uiso R
H241 H 0.9856 -0.0053 0.4532 0.0416 1.0000 Uiso R
H141 H 0.3406 -0.1189 0.4214 0.0363 1.0000 Uiso R
H131 H 0.3462 0.0111 0.3649 0.0371 1.0000 Uiso R
H101 H 0.3944 0.2489 0.3469 0.0324 1.0000 Uiso R
H41 H 0.7823 0.2610 0.2712 0.0345 1.0000 Uiso R

loop_
_atom_site_aniso_label
_atom_site_aniso_U_11
_atom_site_aniso_U_22
_atom_site_aniso_U_33
_atom_site_aniso_U_23
_atom_site_aniso_U_13
_atom_site_aniso_U_12
O1 0.0386(5) 0.0366(5) 0.0306(5) 0.0079(4) 0.0123(4) 0.0108(5)
C2 0.0362(7) 0.0376(8) 0.0300(7) -0.0029(6) 0.0064(6) 0.0087(6)
C3 0.0279(6) 0.0258(6) 0.0265(6) -0.0036(5) 0.0037(5) -0.0011(5)
C4 0.0297(7) 0.0270(6) 0.0237(6) -0.0016(5) 0.0028(5) 0.0004(5)
C5 0.0267(6) 0.0276(6) 0.0216(5) -0.0055(5) -0.0007(4) -0.0056(5)
C6 0.0258(6) 0.0332(7) 0.0303(6) -0.0034(5) 0.0045(5) -0.0029(6)
C7 0.0238(7) 0.0321(7) 0.0353(7) -0.0005(6) 0.0011(5) 0.0006(5)
C8 0.0237(6) 0.0247(6) 0.0258(6) -0.0017(5) -0.0022(4) -0.0040(5)
O9 0.0268(5) 0.0383(5) 0.0327(5) 0.0103(4) 0.0011(4) 0.0041(4)
C10 0.0293(6) 0.0313(7) 0.0215(5) -0.0038(5) 0.0058(5) -0.0036(5)
N11 0.0286(6) 0.0322(6) 0.0204(5) -0.0027(4) 0.0014(4) -0.0019(5)
C12 0.0296(6) 0.0307(6) 0.0186(5) -0.0013(5) 0.0055(5) 0.0009(6)
C13 0.0289(7) 0.0387(7) 0.0201(6) -0.0010(5) -0.0026(5) -0.0016(6)
C14 0.0256(6) 0.0392(7) 0.0257(6) 0.0017(6) 0.0007(5) -0.0024(6)
C15 0.0293(7) 0.0359(7) 0.0218(6) 0.0009(5) 0.0014(5) 0.0041(6)
C16 0.0346(7) 0.0513(9) 0.0239(6) 0.0072(6) -0.0023(5) 0.0025(6)
C17 0.0401(7) 0.0354(7) 0.0191(5) 0.0036(5) 0.0002(5) 0.0039(6)
C18 0.0421(8) 0.0402(7) 0.0205(6) 0.0045(5) 0.0019(5) 0.0033(6)
C19 0.0503(9) 0.0394(8) 0.0230(6) 0.0018(6) 0.0022(6) -0.0022(7)
C20 0.0448(8) 0.0371(7) 0.0259(6) 0.0041(6) 0.0034(6) 0.0009(6)
C21 0.0475(9) 0.0461(8) 0.0306(7) 0.0035(6) -0.0019(6) -0.0071(7)
C22 0.0480(9) 0.0651(11) 0.0366(8) 0.0107(8) 0.0042(7) -0.0096(9)
C23 0.0611(11) 0.0596(10) 0.0433(9) 0.0078(8) 0.0028(8) -0.0184(9)
C24 0.0251(6) 0.0499(8) 0.0261(6) 0.0018(6) -0.0029(5) 0.0018(6)
C25 0.0256(6) 0.0437(8) 0.0281(6) -0.0015(6) 0.0014(5) -0.0050(6)

loop_
_atom_type_symbol
_atom_type_scat_dispersion_real
_atom_type_scat_dispersion_imag
_atom_type_scat_Cromer_Mann_a1
_atom_type_scat_Cromer_Mann_b1
_atom_type_scat_Cromer_Mann_a2
_atom_type_scat_Cromer_Mann_b2
_atom_type_scat_Cromer_Mann_a3
_atom_type_scat_Cromer_Mann_b3
_atom_type_scat_Cromer_Mann_a4
_atom_type_scat_Cromer_Mann_b4
_atom_type_scat_Cromer_Mann_c
_atom_type_scat_source
C 0.0033 0.0016 2.3100 20.8439 1.0200 10.2075 1.5886 0.5687 0.8650 51.6512 0.2156 'International Tables Vol C 4.2.6.8 and 6.1.1.4'
H 0.0000 0.0000 0.4930 10.5109 0.3229 26.1257 0.1402 3.1424 0.0408 57.7998 0.0030 'International Tables Vol C 4.2.6.8 and 6.1.1.4'
N 0.0061 0.0033 12.2126 0.0057 3.1322 9.8933 2.0125 28.9975 1.1663 0.5826 -11.5290 'International Tables Vol C 4.2.6.8 and 6.1.1.4'
O 0.0106 0.0060 3.0485 13.2771 2.2868 5.7011 1.5463 0.3239 0.8670 32.9089 0.2508 'International Tables Vol C 4.2.6.8 and 6.1.1.4'

loop_
_montpellier_diffrn_reflns_class_number
_montpellier_diffrn_reflns_class_d_res_high
_montpellier_diffrn_reflns_class_d_res_low
_montpellier_diffrn_reflns_class_redundancy
_montpellier_diffrn_reflns_class_av_i/ui
_diffrn_reflns_class_av_R_eq
_montpellier_diffrn_reflns_class_completeness_shell
_montpellier_diffrn_reflns_class_cumul_completeness
0 100.0 1.64 4.8 56.60 0.024 94.4 94.44
1 1.64 1.31 4.6 16.64 0.059 100.0 97.14
2 1.31 1.14 4.3 16.37 0.063 100.0 98.08
3 1.14 1.03 3.9 9.92 0.080 100.0 98.55
4 1.03 0.96 3.6 7.52 0.104 100.0 98.84
5 0.96 0.90 3.4 4.93 0.158 100.0 99.03
6 0.90 0.85 3.2 4.21 0.184 100.0 99.17
7 0.85 0.82 2.9 3.67 0.205 100.0 99.27
8 0.82 0.79 2.4 3.00 0.270 97.6 99.08
9 0.79 0.73 1.5 2.14 0.284 49.5 89.99

loop_
_geom_angle_atom_site_label_1
_geom_angle_atom_site_label_2
_geom_angle_atom_site_label_3
_geom_angle
_geom_angle_publ_flag
C2 O1 C3 116.30(10) yes
O1 C2 H21 107.1 no
O1 C2 H23 111.8 no
H21 C2 H23 109.9 no
O1 C2 H22 110.3 no
H21 C2 H22 108.5 no
H23 C2 H22 109.1 no
O1 C3 C4 125.46(12) yes
O1 C3 C8 114.27(11) yes
C4 C3 C8 120.27(11) yes
C3 C4 C5 120.35(12) yes
C3 C4 H41 119.6 no
C5 C4 H41 120.1 no
C4 C5 C6 118.86(12) yes
C4 C5 C10 121.86(12) yes
C6 C5 C10 119.28(12) yes
C5 C6 C7 120.75(12) yes
C5 C6 H61 119.4 no
C7 C6 H61 119.8 no
C6 C7 C8 120.74(12) yes
C6 C7 H71 119.7 no
C8 C7 H71 119.5 no
C3 C8 C7 118.99(12) yes
C3 C8 O9 121.13(11) yes
C7 C8 O9 119.88(11) yes
C8 O9 H91 112.1 no
C5 C10 N11 125.02(12) yes
C5 C10 H101 116.7 no
N11 C10 H101 118.2 no
C10 N11 C12 117.94(11) yes
N11 C12 C13 122.36(11) yes
N11 C12 C25 118.90(11) yes
C13 C12 C25 118.71(12) yes
C12 C13 C14 120.08(12) yes
C12 C13 H131 119.9 no
C14 C13 H131 120.0 no
C13 C14 C15 122.03(13) yes
C13 C14 H141 118.6 no
C15 C14 H141 119.4 no
C14 C15 C16 123.43(13) yes
C14 C15 C24 117.19(12) yes
C16 C15 C24 119.37(12) yes
C15 C16 C17 117.48(12) yes
C15 C16 H161 107.1 no
C17 C16 H161 107.5 no
C15 C16 H162 107.9 no
C17 C16 H162 108.6 no
H161 C16 H162 107.9 no
C16 C17 C18 111.86(11) yes
C16 C17 H172 108.6 no
C18 C17 H172 107.6 no
C16 C17 H171 109.1 no
C18 C17 H171 109.6 no
H172 C17 H171 110.0 no
C17 C18 C19 114.01(12) yes
C17 C18 H181 108.8 no
C19 C18 H181 109.1 no
C17 C18 H182 107.9 no
C19 C18 H182 108.4 no
H181 C18 H182 108.5 no
C18 C19 C20 112.52(13) yes
C18 C19 H192 108.7 no
C20 C19 H192 108.3 no
C18 C19 H191 109.3 no
C20 C19 H191 108.7 no
H192 C19 H191 109.4 no
C19 C20 C21 116.03(13) yes
C19 C20 H201 108.4 no
C21 C20 H201 108.3 no
C19 C20 H202 106.9 no
C21 C20 H202 107.2 no
H201 C20 H202 110.0 no
C20 C21 C22 113.34(13) yes
C20 C21 H211 107.7 no
C22 C21 H211 108.0 no
C20 C21 H212 110.1 no
C22 C21 H212 109.1 no
H211 C21 H212 108.4 no
C21 C22 C23 115.28(15) yes
C21 C22 H221 108.9 no
C23 C22 H221 108.3 no
C21 C22 H222 107.1 no
C23 C22 H222 108.7 no
H221 C22 H222 108.4 no
C22 C23 H231 111.2 no
C22 C23 H232 110.1 no
H231 C23 H232 108.9 no
C22 C23 H233 108.9 no
H231 C23 H233 108.6 no
H232 C23 H233 109.1 no
C15 C24 C25 121.64(12) yes
C15 C24 H241 119.1 no
C25 C24 H241 119.2 no
C12 C25 C24 120.33(12) yes
C12 C25 H251 119.2 no
C24 C25 H251 120.5 no

loop_
_geom_bond_atom_site_label_1
_geom_bond_atom_site_label_2
_geom_bond_distance
_geom_bond_publ_flag
O1 C2 1.4206(16) yes
O1 C3 1.3645(15) yes
C2 H21 0.951 no
C2 H23 0.958 no
C2 H22 0.971 no
C3 C4 1.3796(19) yes
C3 C8 1.4144(17) yes
C4 C5 1.4069(18) yes
C4 H41 0.920 no
C5 C6 1.3912(19) yes
C5 C10 1.4547(18) yes
C6 C7 1.3862(19) yes
C6 H61 0.942 no
C7 C8 1.3813(19) yes
C7 H71 0.932 no
C8 O9 1.3505(15) yes
O9 H91 0.849 no
C10 N11 1.2747(18) yes
C10 H101 0.945 no
N11 C12 1.4234(16) yes
C12 C13 1.3912(18) yes
C12 C25 1.3900(19) yes
C13 C14 1.3896(18) yes
C13 H131 0.951 no
C14 C15 1.3818(18) yes
C14 H141 0.942 no
C15 C16 1.5154(18) yes
C15 C24 1.3971(19) yes
C16 C17 1.515(2) yes
C16 H161 0.985 no
C16 H162 0.968 no
C17 C18 1.5304(18) yes
C17 H172 0.974 no
C17 H171 0.985 no
C18 C19 1.520(2) yes
C18 H181 0.976 no
C18 H182 0.970 no
C19 C20 1.5148(19) yes
C19 H192 0.976 no
C19 H191 0.968 no
C20 C21 1.508(2) yes
C20 H201 0.986 no
C20 H202 0.978 no
C21 C22 1.506(2) yes
C21 H211 0.972 no
C21 H212 0.970 no
C22 C23 1.501(2) yes
C22 H221 0.976 no
C22 H222 0.977 no
C23 H231 0.976 no
C23 H232 0.971 no
C23 H233 0.962 no
C24 C25 1.385(2) yes
C24 H241 0.937 no
C25 H251 0.943 no

loop_
_geom_hbond_atom_site_label_D
_geom_hbond_atom_site_label_H
_geom_hbond_atom_site_label_A
_geom_hbond_site_symmetry_A
_geom_hbond_angle_DHA
_geom_hbond_distance_DH
_geom_hbond_distance_HA
_geom_hbond_distance_DA
_geom_hbond_publ_flag
O9 H91 N11 4_655 164.21(4) 0.849 1.975 2.801(2) yes
C4 H41 O9 4_645 161.35(4) 0.920 2.554 3.438(2) yes
